data_7037902
loop_
_publ_author_name
'Chen, Sheng-Chun'
'Dai, An-Qi'
'Huang, Kun-Lin'
'Zhang, Zhi-Hui'
'Cui, Ai-Jun'
'He, Ming-Yang'
'Chen, Qun'

_publ_section_title
;
 Assembly of 1D, 2D and 3D lanthanum(iii) coordination polymers with
 perchlorinated benzenedicarboxylates: positional isomeric effect,
 structural transformation and ring-opening polymerisation of glycolide.
;
_journal_issue 8
_journal_name_full 'Dalton transactions (Cambridge, England : 2003)'
_journal_page_first 3577
_journal_page_last 3589
_journal_paper_doi 10.1039/c5dt04687d
_journal_volume 45
_journal_year 2016
_chemical_formula_moiety 'C16 H19 Cl4 La N2 O9'
_chemical_formula_sum 'C16 H19 Cl4 La N2 O9'
_chemical_formula_weight 664.04
_space_group_crystal_system triclinic
_space_group_IT_number 2
_space_group_name_Hall '-P 1'
_space_group_name_H-M_alt 'P -1'
_symmetry_space_group_name_Hall '-P 1'
_symmetry_space_group_name_H-M 'P -1'
_atom_sites_solution_hydrogens mixed
_audit_creation_method SHELXL-2014/7
_audit_update_record
;
2015-12-27 deposited with the CCDC.
2016-01-07 downloaded from the CCDC.
;
_cell_angle_alpha 89.565(7)
_cell_angle_beta 72.551(8)
_cell_angle_gamma 79.820(7)
_cell_formula_units_Z 2
_cell_length_a 9.450(3)
_cell_length_b 10.965(3)
_cell_length_c 12.524(4)
_cell_measurement_reflns_used 1481
_cell_measurement_temperature 123(2)
_cell_measurement_theta_max 24.50
_cell_measurement_theta_min 2.30
_cell_volume 1217.1(6)
_computing_cell_refinement 'Bruker APEX II'
_computing_data_collection 'Bruker APEX II'
_computing_data_reduction 'Bruker SAINT'
_computing_molecular_graphics 'Bruker SHELXTL'
_computing_publication_material 'Bruker SHELXTL'
_computing_structure_refinement 'SHELXL-2014/6 (Sheldrick, 2014)'
_computing_structure_solution 'Bruker SHELXTL'
_diffrn_ambient_temperature 123(2)
_diffrn_measured_fraction_theta_full 0.986
_diffrn_measured_fraction_theta_max 0.984
_diffrn_measurement_device_type 'CCD area detector'
_diffrn_measurement_method 'phi and omega scans'
_diffrn_radiation_type MoK\a
_diffrn_radiation_wavelength 0.71073
_diffrn_reflns_av_R_equivalents 0.0174
_diffrn_reflns_av_unetI/netI 0.0569
_diffrn_reflns_laue_measured_fraction_full 0.986
_diffrn_reflns_laue_measured_fraction_max 0.984
_diffrn_reflns_limit_h_max 11
_diffrn_reflns_limit_h_min -10
_diffrn_reflns_limit_k_max 13
_diffrn_reflns_limit_k_min -13
_diffrn_reflns_limit_l_max 14
_diffrn_reflns_limit_l_min -15
_diffrn_reflns_number 7309
_diffrn_reflns_point_group_measured_fraction_full 0.986
_diffrn_reflns_point_group_measured_fraction_max 0.984
_diffrn_reflns_theta_full 25.242
_diffrn_reflns_theta_max 25.995
_diffrn_reflns_theta_min 1.706
_exptl_absorpt_coefficient_mu 2.241
_exptl_absorpt_correction_T_max 0.713
_exptl_absorpt_correction_T_min 0.668
_exptl_absorpt_correction_type multi-scan
_exptl_absorpt_process_details 'SADABS; Bruker, 2008'
_exptl_crystal_colour COLORLESS
_exptl_crystal_density_diffrn 1.812
_exptl_crystal_description BLOCK
_exptl_crystal_F_000 652
_exptl_crystal_size_max 0.240
_exptl_crystal_size_mid 0.220
_exptl_crystal_size_min 0.200
_refine_diff_density_max 1.278
_refine_diff_density_min -1.190
_refine_diff_density_rms 0.099
_refine_ls_extinction_method none
_refine_ls_goodness_of_fit_ref 1.030
_refine_ls_hydrogen_treatment constr
_refine_ls_matrix_type full
_refine_ls_number_parameters 294
_refine_ls_number_reflns 4717
_refine_ls_number_restraints 0
_refine_ls_restrained_S_all 1.030
_refine_ls_R_factor_all 0.0407
_refine_ls_R_factor_gt 0.0313
_refine_ls_shift/su_max 0.001
_refine_ls_shift/su_mean 0.000
_refine_ls_structure_factor_coef Fsqd
_refine_ls_weighting_details 'w=1/[\s^2^(Fo^2^)+(0.025P)^2^] where P=(Fo^2^+2Fc^2^)/3'
_refine_ls_weighting_scheme calc
_refine_ls_wR_factor_gt 0.0684
_refine_ls_wR_factor_ref 0.0702
_reflns_Friedel_coverage 0.000
_reflns_number_gt 3930
_reflns_number_total 4717
_reflns_threshold_expression 'I > 2\s(I)'
_cod_data_source_file c5dt04687d2.cif
_cod_data_source_block 2
_cod_depositor_comments
;
The following automatic conversions were performed:

'_exptl_absorpt_correction_type' value 'MULTI-SCAN' changed to
'multi-scan' according to
/usr/data/users/saulius/crontab/automatic-downloads/rss-feeds/RSC/lib/dictionaries/cif_core.dic
dictionary named 'cif_core.dic' version 2.4.2 from 2011-04-26.

Automatic conversion script
Id: cif_fix_values 4268 2015-11-12 08:31:59Z antanas 

 Adding full bibliography for 7037901--7037908.cif.
;
_cod_database_code 7037902
_shelx_shelxl_version_number 2014/7
_shelx_space_group_comment
;
The symmetry employed for this shelxl refinement is uniquely defined
by the following loop, which should always be used as a source of
symmetry information in preference to the above space-group names.
They are only intended as comments.
;
_shelx_estimated_absorpt_t_min 0.615
_shelx_estimated_absorpt_t_max 0.663

loop_
_space_group_symop_operation_xyz
'x, y, z'
'-x, -y, -z'

loop_
_atom_site_label
_atom_site_type_symbol
_atom_site_fract_x
_atom_site_fract_y
_atom_site_fract_z
_atom_site_U_iso_or_equiv
_atom_site_adp_type
_atom_site_occupancy
_atom_site_site_symmetry_order
_atom_site_calc_flag
_atom_site_refinement_flags_posn
_atom_site_refinement_flags_adp
C1 C 0.0768(5) 0.8495(4) 0.2178(3) 0.0379(10) Uani 1 1 d . .
C2 C -0.0311(4) 0.9693(3) 0.2456(3) 0.0338(9) Uani 1 1 d . .
C3 C -0.1571(4) 0.9898(4) 0.3403(3) 0.0320(9) Uani 1 1 d . .
C4 C -0.2542(4) 1.1078(3) 0.3634(3) 0.0340(9) Uani 1 1 d . .
C5 C -0.2276(4) 1.1995(3) 0.2883(3) 0.0331(9) Uani 1 1 d . .
C6 C -0.1064(4) 1.1808(3) 0.1941(3) 0.0290(8) Uani 1 1 d . .
C7 C -0.0191(4) 1.0716(4) 0.1721(3) 0.0352(9) Uani 1 1 d . .
C8 C 0.2729(5) 0.3883(4) -0.1122(3) 0.0371(10) Uani 1 1 d . .
C9 C 0.3520(5) 0.3074(4) -0.2153(3) 0.0490(11) Uani 1 1 d . .
H9A H 0.4026 0.2287 -0.1952 0.073 Uiso 1 1 calc R U
H9B H 0.4270 0.3490 -0.2666 0.073 Uiso 1 1 calc R U
H9C H 0.2784 0.2914 -0.2519 0.073 Uiso 1 1 calc R U
C10 C 0.4029(5) 0.3103(4) 0.1574(3) 0.0450(11) Uani 1 1 d . .
H10 H 0.4875 0.3412 0.1115 0.054 Uiso 1 1 calc R U
C11 C 0.5537(5) 0.1117(4) 0.1225(4) 0.0514(12) Uani 1 1 d . .
H11A H 0.6158 0.0968 0.1731 0.077 Uiso 1 1 calc R U
H11B H 0.6091 0.1478 0.0543 0.077 Uiso 1 1 calc R U
H11C H 0.5300 0.0330 0.1028 0.077 Uiso 1 1 calc R U
C12 C 0.3097(5) 0.1382(4) 0.2685(3) 0.0506(12) Uani 1 1 d . .
H12A H 0.3275 0.1531 0.3400 0.076 Uiso 1 1 calc R U
H12B H 0.3270 0.0487 0.2516 0.076 Uiso 1 1 calc R U
H12C H 0.2053 0.1747 0.2735 0.076 Uiso 1 1 calc R U
C13 C -0.0455(5) 0.4432(4) 0.3759(3) 0.0361(9) Uani 1 1 d . .
H13 H 0.0255 0.3683 0.3522 0.043 Uiso 1 1 calc R U
C14 C -0.1733(5) 0.3446(4) 0.5405(3) 0.0396(10) Uani 1 1 d . .
H14A H -0.0971 0.2725 0.5040 0.059 Uiso 1 1 calc R U
H14B H -0.2743 0.3258 0.5517 0.059 Uiso 1 1 calc R U
H14C H -0.1616 0.3643 0.6132 0.059 Uiso 1 1 calc R U
C15 C -0.2564(4) 0.5547(4) 0.5235(3) 0.0418(10) Uani 1 1 d . .
H15A H -0.2021 0.6235 0.5210 0.063 Uiso 1 1 calc R U
H15B H -0.3064 0.5390 0.6017 0.063 Uiso 1 1 calc R U
H15C H -0.3321 0.5762 0.4842 0.063 Uiso 1 1 calc R U
C16 C -0.0721(5) 1.2884(4) 0.1188(3) 0.0354(9) Uani 1 1 d . .
Cl1 Cl -0.18333(12) 0.87523(10) 0.43230(9) 0.0455(3) Uani 1 1 d . .
Cl2 Cl -0.40969(11) 1.12887(9) 0.48154(8) 0.0426(3) Uani 1 1 d . .
Cl3 Cl -0.35375(11) 1.34021(9) 0.31384(8) 0.0345(2) Uani 1 1 d . .
Cl4 Cl 0.13813(11) 1.05022(9) 0.05059(8) 0.0391(2) Uani 1 1 d . .
La1 La 0.12133(2) 0.54265(2) 0.10904(2) 0.02996(8) Uani 1 1 d . .
N1 N 0.4153(4) 0.1964(3) 0.1775(3) 0.0389(8) Uani 1 1 d . .
N2 N -0.1546(4) 0.4482(3) 0.4716(2) 0.0323(7) Uani 1 1 d . .
O1 O 0.0282(3) 0.7571(2) 0.1943(2) 0.0342(6) Uani 1 1 d . .
O2 O 0.2034(3) 0.8486(2) 0.2305(2) 0.0392(7) Uani 1 1 d . .
O3 O -0.1423(3) 1.3132(2) 0.0474(2) 0.0357(6) Uani 1 1 d . .
O4 O 0.0246(3) 1.3428(2) 0.1385(2) 0.0342(6) Uani 1 1 d . .
O5 O 0.1316(3) 0.4237(2) -0.0834(2) 0.0313(6) Uani 1 1 d . .
O6 O 0.3477(3) 0.4196(2) -0.0520(2) 0.0335(6) Uani 1 1 d . .
O7 O 0.2759(3) 0.3845(2) 0.1990(2) 0.0403(7) Uani 1 1 d . .
O8 O -0.0334(3) 0.5330(2) 0.3166(2) 0.0358(6) Uani 1 1 d . .
O9 O 0.3437(3) 0.6328(2) 0.1219(2) 0.0343(6) Uani 1 1 d . .
H9D H 0.3300 0.6747 0.1794 0.041 Uiso 1 1 d R U
H9E H 0.4204 0.6302 0.0684 0.041 Uiso 1 1 d R U

loop_
_atom_site_aniso_label
_atom_site_aniso_U_11
_atom_site_aniso_U_22
_atom_site_aniso_U_33
_atom_site_aniso_U_23
_atom_site_aniso_U_13
_atom_site_aniso_U_12
C1 0.040(3) 0.033(2) 0.036(2) -0.0132(18) -0.0017(19) -0.012(2)
C2 0.039(2) 0.026(2) 0.036(2) -0.0086(17) -0.0062(19) -0.0129(18)
C3 0.029(2) 0.031(2) 0.037(2) -0.0052(17) -0.0047(18) -0.0150(17)
C4 0.032(2) 0.031(2) 0.031(2) -0.0044(18) 0.0039(17) -0.0069(18)
C5 0.038(2) 0.028(2) 0.037(2) -0.0021(18) -0.017(2) -0.0072(18)
C6 0.027(2) 0.028(2) 0.037(2) 0.0035(17) -0.0161(18) -0.0087(17)
C7 0.037(2) 0.035(2) 0.028(2) -0.0140(17) -0.0023(18) -0.0065(19)
C8 0.038(3) 0.037(2) 0.031(2) -0.0094(18) 0.0001(19) -0.012(2)
C9 0.040(3) 0.050(3) 0.040(3) -0.012(2) 0.009(2) -0.001(2)
C10 0.036(3) 0.044(3) 0.047(3) 0.010(2) -0.009(2) 0.007(2)
C11 0.037(3) 0.053(3) 0.051(3) -0.002(2) -0.003(2) 0.006(2)
C12 0.047(3) 0.047(3) 0.043(3) 0.001(2) 0.000(2) 0.004(2)
C13 0.037(2) 0.035(2) 0.040(2) 0.0018(19) -0.018(2) -0.0045(19)
C14 0.047(3) 0.048(3) 0.034(2) 0.017(2) -0.017(2) -0.026(2)
C15 0.034(2) 0.039(2) 0.039(2) -0.001(2) 0.0056(19) -0.002(2)
C16 0.037(2) 0.028(2) 0.037(2) -0.0035(18) -0.0007(19) -0.0142(19)
Cl1 0.0410(6) 0.0341(6) 0.0461(6) 0.0049(5) 0.0070(5) -0.0019(5)
Cl2 0.0396(6) 0.0345(6) 0.0399(6) 0.0061(5) 0.0056(5) -0.0019(5)
Cl3 0.0323(5) 0.0284(5) 0.0382(5) -0.0085(4) -0.0076(4) 0.0016(4)
Cl4 0.0326(5) 0.0367(6) 0.0348(5) -0.0076(4) 0.0106(4) -0.0083(4)
La1 0.03129(14) 0.02589(13) 0.03036(13) -0.00545(9) -0.00391(10) -0.00835(10)
N1 0.035(2) 0.039(2) 0.0371(19) 0.0110(16) -0.0038(16) -0.0049(16)
N2 0.0375(19) 0.0346(19) 0.0286(17) 0.0061(15) -0.0087(15) -0.0189(15)
O1 0.0337(16) 0.0289(15) 0.0386(15) -0.0132(12) -0.0061(12) -0.0096(12)
O2 0.0387(17) 0.0320(16) 0.0478(17) -0.0149(13) -0.0182(14) 0.0007(13)
O3 0.0333(16) 0.0325(15) 0.0396(15) 0.0043(12) -0.0066(13) -0.0095(12)
O4 0.0315(15) 0.0298(15) 0.0373(15) 0.0045(12) -0.0055(12) -0.0036(12)
O5 0.0252(15) 0.0296(14) 0.0385(15) -0.0007(12) -0.0138(12) 0.0041(12)
O6 0.0297(15) 0.0331(15) 0.0386(15) -0.0088(12) -0.0153(13) 0.0008(12)
O7 0.0395(17) 0.0358(16) 0.0414(16) 0.0084(13) -0.0076(13) -0.0043(14)
O8 0.0314(16) 0.0300(15) 0.0396(16) -0.0132(13) -0.0016(12) -0.0046(12)
O9 0.0266(14) 0.0365(15) 0.0426(15) -0.0132(12) -0.0145(12) -0.0049(12)

loop_
_atom_type_symbol
_atom_type_description
_atom_type_scat_dispersion_real
_atom_type_scat_dispersion_imag
_atom_type_scat_source
C C 0.0033 0.0016 'International Tables Vol C Tables 4.2.6.8 and 6.1.1.4'
H H 0.0000 0.0000 'International Tables Vol C Tables 4.2.6.8 and 6.1.1.4'
Cl Cl 0.1484 0.1585 'International Tables Vol C Tables 4.2.6.8 and 6.1.1.4'
La La -0.2871 2.4523 'International Tables Vol C Tables 4.2.6.8 and 6.1.1.4'
N N 0.0061 0.0033 'International Tables Vol C Tables 4.2.6.8 and 6.1.1.4'
O O 0.0106 0.0060 'International Tables Vol C Tables 4.2.6.8 and 6.1.1.4'

loop_
_geom_angle_atom_site_label_1
_geom_angle_atom_site_label_2
_geom_angle_atom_site_label_3
_geom_angle
_geom_angle_site_symmetry_1
_geom_angle_site_symmetry_3
O1 C1 O2 126.3(4) . .
O1 C1 C2 117.2(4) . .
O2 C1 C2 116.1(3) . .
C3 C2 C7 114.3(3) . .
C3 C2 C1 123.2(3) . .
C7 C2 C1 122.4(3) . .
C2 C3 C4 120.4(3) . .
C2 C3 Cl1 118.4(3) . .
C4 C3 Cl1 121.1(3) . .
C5 C4 C3 119.5(3) . .
C5 C4 Cl2 121.6(3) . .
C3 C4 Cl2 118.7(3) . .
C6 C5 C4 121.1(3) . .
C6 C5 Cl3 120.0(3) . .
C4 C5 Cl3 118.9(3) . .
C7 C6 C5 119.2(3) . .
C7 C6 C16 121.3(4) . .
C5 C6 C16 119.5(3) . .
C6 C7 C2 125.2(4) . .
C6 C7 Cl4 118.3(3) . .
C2 C7 Cl4 116.2(3) . .
O5 C8 O6 119.9(4) . .
O5 C8 C9 120.5(4) . .
O6 C8 C9 119.5(4) . .
O5 C8 La1 62.0(2) . .
O6 C8 La1 57.9(2) . .
C9 C8 La1 176.1(3) . .
C8 C9 H9A 109.5 . .
C8 C9 H9B 109.5 . .
H9A C9 H9B 109.5 . .
C8 C9 H9C 109.5 . .
H9A C9 H9C 109.5 . .
H9B C9 H9C 109.5 . .
N1 C10 O7 120.2(4) . .
N1 C10 H10 119.9 . .
O7 C10 H10 119.9 . .
N1 C11 H11A 109.5 . .
N1 C11 H11B 109.5 . .
H11A C11 H11B 109.5 . .
N1 C11 H11C 109.5 . .
H11A C11 H11C 109.5 . .
H11B C11 H11C 109.5 . .
N1 C12 H12A 109.5 . .
N1 C12 H12B 109.5 . .
H12A C12 H12B 109.5 . .
N1 C12 H12C 109.5 . .
H12A C12 H12C 109.5 . .
H12B C12 H12C 109.5 . .
O8 C13 N2 121.7(4) . .
O8 C13 H13 119.2 . .
N2 C13 H13 119.2 . .
N2 C14 H14A 109.5 . .
N2 C14 H14B 109.5 . .
H14A C14 H14B 109.5 . .
N2 C14 H14C 109.5 . .
H14A C14 H14C 109.5 . .
H14B C14 H14C 109.5 . .
N2 C15 H15A 109.5 . .
N2 C15 H15B 109.5 . .
H15A C15 H15B 109.5 . .
N2 C15 H15C 109.5 . .
H15A C15 H15C 109.5 . .
H15B C15 H15C 109.5 . .
O4 C16 O3 128.3(3) . .
O4 C16 C6 113.2(3) . .
O3 C16 C6 118.4(3) . .
O5 La1 O1 81.63(8) 2_565 .
O5 La1 O3 76.26(8) 2_565 2_575
O1 La1 O3 72.70(9) . 2_575
O5 La1 O4 71.58(8) 2_565 1_545
O1 La1 O4 134.88(8) . 1_545
O3 La1 O4 131.13(8) 2_575 1_545
O5 La1 O9 148.49(8) 2_565 .
O1 La1 O9 71.32(8) . .
O3 La1 O9 80.42(8) 2_575 .
O4 La1 O9 139.68(8) 1_545 .
O5 La1 O7 137.16(8) 2_565 .
O1 La1 O7 119.40(9) . .
O3 La1 O7 143.02(9) 2_575 .
O4 La1 O7 67.63(8) 1_545 .
O9 La1 O7 72.44(8) . .
O5 La1 O8 82.31(8) 2_565 .
O1 La1 O8 70.79(8) . .
O3 La1 O8 139.79(8) 2_575 .
O4 La1 O8 70.19(8) 1_545 .
O9 La1 O8 102.99(8) . .
O7 La1 O8 72.23(8) . .
O5 La1 O6 117.71(8) 2_565 .
O1 La1 O6 139.13(8) . .
O3 La1 O6 77.53(8) 2_575 .
O4 La1 O6 85.94(8) 1_545 .
O9 La1 O6 76.70(8) . .
O7 La1 O6 72.20(8) . .
O8 La1 O6 142.61(8) . .
O5 La1 O5 69.65(9) 2_565 .
O1 La1 O5 136.10(7) . .
O3 La1 O5 68.76(8) 2_575 .
O4 La1 O5 66.05(8) 1_545 .
O9 La1 O5 120.48(8) . .
O7 La1 O5 104.07(8) . .
O8 La1 O5 133.42(8) . .
O6 La1 O5 48.24(7) . .
O5 La1 C8 93.82(10) 2_565 .
O1 La1 C8 144.47(9) . .
O3 La1 C8 72.00(10) 2_575 .
O4 La1 C8 74.49(9) 1_545 .
O9 La1 C8 98.83(10) . .
O7 La1 C8 87.63(10) . .
O8 La1 C8 143.85(9) . .
O6 La1 C8 24.02(9) . .
O5 La1 C8 24.23(8) . .
C10 N1 C11 119.9(4) . .
C10 N1 C12 126.6(4) . .
C11 N1 C12 112.7(3) . .
C13 N2 C15 125.8(3) . .
C13 N2 C14 122.8(3) . .
C15 N2 C14 111.2(3) . .
C1 O1 La1 140.5(3) . .
C16 O3 La1 134.2(2) . 2_575
C16 O4 La1 141.7(2) . 1_565
C8 O5 La1 155.6(2) . 2_565
C8 O5 La1 93.8(2) . .
La1 O5 La1 110.35(9) 2_565 .
C8 O6 La1 98.1(2) . .
C10 O7 La1 131.6(2) . .
C13 O8 La1 129.5(3) . .
La1 O9 H9D 115.7 . .
La1 O9 H9E 122.3 . .
H9D O9 H9E 121.3 . .

loop_
_geom_bond_atom_site_label_1
_geom_bond_atom_site_label_2
_geom_bond_distance
_geom_bond_site_symmetry_2
C1 O1 1.254(4) .
C1 O2 1.252(4) .
C1 C2 1.485(5) .
C2 C3 1.392(5) .
C2 C7 1.445(5) .
C3 C4 1.423(5) .
C3 Cl1 1.698(4) .
C4 C5 1.376(5) .
C4 Cl2 1.727(4) .
C5 C6 1.362(5) .
C5 Cl3 1.742(4) .
C6 C7 1.307(5) .
C6 C16 1.523(5) .
C7 Cl4 1.762(4) .
C8 O5 1.263(4) .
C8 O6 1.262(4) .
C8 C9 1.489(5) .
C8 La1 3.070(4) .
C9 H9A 0.9800 .
C9 H9B 0.9800 .
C9 H9C 0.9800 .
C10 N1 1.264(5) .
C10 O7 1.289(4) .
C10 H10 0.9500 .
C11 N1 1.445(5) .
C11 H11A 0.9800 .
C11 H11B 0.9800 .
C11 H11C 0.9800 .
C12 N1 1.494(5) .
C12 H12A 0.9800 .
C12 H12B 0.9800 .
C12 H12C 0.9800 .
C13 O8 1.229(4) .
C13 N2 1.320(5) .
C13 H13 0.9500 .
C14 N2 1.426(4) .
C14 H14A 0.9800 .
C14 H14B 0.9800 .
C14 H14C 0.9800 .
C15 N2 1.396(5) .
C15 H15A 0.9800 .
C15 H15B 0.9800 .
C15 H15C 0.9800 .
C16 O4 1.258(4) .
C16 O3 1.265(4) .
La1 O5 2.470(2) 2_565
La1 O1 2.487(3) .
La1 O3 2.491(2) 2_575
La1 O4 2.503(3) 1_545
La1 O9 2.522(2) .
La1 O7 2.544(2) .
La1 O8 2.584(3) .
La1 O6 2.627(3) .
La1 O5 2.717(3) .
O3 La1 2.491(2) 2_575
O4 La1 2.503(3) 1_565
O5 La1 2.470(2) 2_565
O9 H9D 0.8201 .
O9 H9E 0.8225 .

loop_
_geom_torsion_atom_site_label_1
_geom_torsion_atom_site_label_2
_geom_torsion_atom_site_label_3
_geom_torsion_atom_site_label_4
_geom_torsion
_geom_torsion_site_symmetry_4
O1 C1 C2 C3 65.8(5) .
O2 C1 C2 C3 -107.7(4) .
O1 C1 C2 C7 -110.0(4) .
O2 C1 C2 C7 76.6(5) .
C7 C2 C3 C4 -5.3(5) .
C1 C2 C3 C4 178.6(4) .
C7 C2 C3 Cl1 179.6(3) .
C1 C2 C3 Cl1 3.5(5) .
C2 C3 C4 C5 3.5(6) .
Cl1 C3 C4 C5 178.5(3) .
C2 C3 C4 Cl2 179.7(3) .
Cl1 C3 C4 Cl2 -5.4(5) .
C3 C4 C5 C6 -2.5(6) .
Cl2 C4 C5 C6 -178.5(3) .
C3 C4 C5 Cl3 176.4(3) .
Cl2 C4 C5 Cl3 0.3(5) .
C4 C5 C6 C7 3.8(6) .
Cl3 C5 C6 C7 -175.0(3) .
C4 C5 C6 C16 -174.1(4) .
Cl3 C5 C6 C16 7.1(5) .
C5 C6 C7 C2 -6.4(6) .
C16 C6 C7 C2 171.5(4) .
C5 C6 C7 Cl4 -179.3(3) .
C16 C6 C7 Cl4 -1.5(5) .
C3 C2 C7 C6 7.1(6) .
C1 C2 C7 C6 -176.9(4) .
C3 C2 C7 Cl4 -179.8(3) .
C1 C2 C7 Cl4 -3.7(5) .
C7 C6 C16 O4 -81.8(5) .
C5 C6 C16 O4 96.1(4) .
C7 C6 C16 O3 99.0(5) .
C5 C6 C16 O3 -83.1(5) .
O7 C10 N1 C11 174.4(4) .
O7 C10 N1 C12 -16.6(7) .
O8 C13 N2 C15 -7.6(6) .
O8 C13 N2 C14 178.4(3) .
O2 C1 O1 La1 -21.7(7) .
C2 C1 O1 La1 165.6(2) .
O4 C16 O3 La1 8.4(6) 2_575
C6 C16 O3 La1 -172.6(2) 2_575
O3 C16 O4 La1 18.2(7) 1_565
C6 C16 O4 La1 -160.8(3) 1_565
O6 C8 O5 La1 168.6(4) 2_565
C9 C8 O5 La1 -12.7(8) 2_565
La1 C8 O5 La1 170.6(6) 2_565
O6 C8 O5 La1 -2.0(4) .
C9 C8 O5 La1 176.7(3) .
O5 C8 O6 La1 2.1(4) .
C9 C8 O6 La1 -176.6(3) .
N1 C10 O7 La1 -129.5(3) .
N2 C13 O8 La1 -164.1(2) .
